data_2236733
loop_
_publ_author_name
'Wu, Ya-Ming'

_publ_section_title
;
 4-Diphenylphosphanyl-1,5-naphthyridine
;
_journal_coeditor_code XU5619
_journal_issue 10
_journal_name_full 'Acta Crystallographica Section E'
_journal_page_first o3011
_journal_paper_doi 10.1107/S1600536812039992
_journal_volume 68
_journal_year 2012
_chemical_formula_iupac 'C20 H15 N2 P'
_chemical_formula_moiety 'C20 H15 N2 P'
_chemical_formula_sum 'C20 H15 N2 P'
_chemical_formula_weight 314.31
_chemical_name_systematic
;
4-Diphenylphosphanyl-1,5-naphthyridine
;
_space_group_IT_number 2
_symmetry_cell_setting triclinic
_symmetry_space_group_name_Hall '-P 1'
_symmetry_space_group_name_H-M 'P -1'
_atom_sites_solution_hydrogens geom
_atom_sites_solution_primary direct
_atom_sites_solution_secondary difmap
_audit_creation_method SHELXL-97
_cell_angle_alpha 71.54(3)
_cell_angle_beta 75.05(3)
_cell_angle_gamma 71.37(3)
_cell_formula_units_Z 4
_cell_length_a 10.1103(7)
_cell_length_b 11.7020(8)
_cell_length_c 15.7060(11)
_cell_measurement_reflns_used 25
_cell_measurement_temperature 293(2)
_cell_measurement_theta_max 14
_cell_measurement_theta_min 10
_cell_volume 1644.6(4)
_computing_cell_refinement 'CAD-4 EXPRESS (Enraf--Nonius, 1994)'
_computing_data_collection 'CAD-4 EXPRESS (Enraf--Nonius, 1994)'
_computing_data_reduction 'XCAD4 (Harms & Wocadlo, 1995)'
_computing_molecular_graphics 'SHELXTL (Sheldrick, 2008)'
_computing_publication_material 'SHELXTL (Sheldrick, 2008)'
_computing_structure_refinement 'SHELXL97 (Sheldrick, 2008)'
_computing_structure_solution 'SHELXS97 (Sheldrick, 2008)'
_diffrn_ambient_temperature 293(2)
_diffrn_measured_fraction_theta_full 0.998
_diffrn_measured_fraction_theta_max 0.998
_diffrn_measurement_device_type 'Enraf--Nonius CAD-4'
_diffrn_measurement_method \w/2\q
_diffrn_radiation_monochromator graphite
_diffrn_radiation_source 'fine-focus sealed tube'
_diffrn_radiation_type MoK\a
_diffrn_radiation_wavelength 0.71073
_diffrn_reflns_av_R_equivalents 0.0193
_diffrn_reflns_av_sigmaI/netI 0.0311
_diffrn_reflns_limit_h_max 12
_diffrn_reflns_limit_h_min 0
_diffrn_reflns_limit_k_max 14
_diffrn_reflns_limit_k_min -13
_diffrn_reflns_limit_l_max 18
_diffrn_reflns_limit_l_min -18
_diffrn_reflns_number 6393
_diffrn_reflns_theta_full 25.37
_diffrn_reflns_theta_max 25.37
_diffrn_reflns_theta_min 1.39
_diffrn_standards_decay_% 1
_diffrn_standards_interval_count 200
_diffrn_standards_number 3
_exptl_absorpt_coefficient_mu 0.167
_exptl_absorpt_correction_T_max 0.9673
_exptl_absorpt_correction_T_min 0.9515
_exptl_absorpt_correction_type psi-scan
_exptl_absorpt_process_details '(North <i>et al.</i>, 1968)'
_exptl_crystal_colour yellow
_exptl_crystal_density_diffrn 1.269
_exptl_crystal_density_method 'not measured'
_exptl_crystal_description block
_exptl_crystal_F_000 656
_exptl_crystal_size_max 0.30
_exptl_crystal_size_mid 0.20
_exptl_crystal_size_min 0.20
_refine_diff_density_max 0.241
_refine_diff_density_min -0.180
_refine_ls_extinction_coef 0.056(4)
_refine_ls_extinction_expression Fc^*^=kFc[1+0.001xFc^2^\l^3^/sin(2\q)]^-1/4^
_refine_ls_extinction_method 'SHELXL97 (Sheldrick, 2008)'
_refine_ls_goodness_of_fit_ref 1.004
_refine_ls_hydrogen_treatment constr
_refine_ls_matrix_type full
_refine_ls_number_parameters 416
_refine_ls_number_reflns 6024
_refine_ls_number_restraints 0
_refine_ls_restrained_S_all 1.004
_refine_ls_R_factor_all 0.0694
_refine_ls_R_factor_gt 0.0473
_refine_ls_shift/su_max 0.000
_refine_ls_shift/su_mean 0.000
_refine_ls_structure_factor_coef Fsqd
_refine_ls_weighting_details 'calc w=1/[\s^2^(Fo^2^)+(0.1000P)^2^+0.1000P] where P=(Fo^2^+2Fc^2^)/3'
_refine_ls_weighting_scheme calc
_refine_ls_wR_factor_gt 0.1331
_refine_ls_wR_factor_ref 0.1511
_reflns_number_gt 4473
_reflns_number_total 6024
_reflns_threshold_expression I>2\s(I)
_cod_data_source_file xu5619.cif
_cod_data_source_block I
_cod_database_code 2236733
_cod_database_fobs_code 2236733

loop_
_symmetry_equiv_pos_site_id
_symmetry_equiv_pos_as_xyz
1 x,y,z
2 -x,-y,-z

loop_
_atom_site_type_symbol
_atom_site_label
_atom_site_fract_x
_atom_site_fract_y
_atom_site_fract_z
_atom_site_U_iso_or_equiv
_atom_site_adp_type
_atom_site_calc_flag
_atom_site_refinement_flags
_atom_site_occupancy
_atom_site_symmetry_multiplicity
P P1 0.66814(7) 0.57637(5) 0.05824(4) 0.0532(2) Uani d . 1 1
N N1 0.4162(3) 0.9483(2) -0.11519(15) 0.0820(7) Uani d . 1 1
C C1 0.3612(3) 0.8979(3) -0.0324(2) 0.0875(10) Uani d . 1 1
H H1B 0.2700 0.9387 -0.0093 0.105 Uiso calc R 1 1
N N2 0.7623(2) 0.71544(18) -0.12779(13) 0.0590(5) Uani d . 1 1
C C2 0.4291(3) 0.7868(3) 0.02464(17) 0.0673(7) Uani d . 1 1
H H2B 0.3821 0.7559 0.0827 0.081 Uiso calc R 1 1
C C3 0.5643(2) 0.7238(2) -0.00517(14) 0.0504(5) Uani d . 1 1
C C4 0.6276(2) 0.7760(2) -0.09501(15) 0.0499(5) Uani d . 1 1
C C5 0.8181(3) 0.7656(3) -0.21080(18) 0.0682(7) Uani d . 1 1
H H5A 0.9100 0.7258 -0.2335 0.082 Uiso calc R 1 1
C C6 0.7487(3) 0.8749(3) -0.26760(19) 0.0747(8) Uani d . 1 1
H H6A 0.7934 0.9061 -0.3263 0.090 Uiso calc R 1 1
C C7 0.6156(3) 0.9346(3) -0.23573(18) 0.0760(8) Uani d . 1 1
H H7A 0.5676 1.0073 -0.2726 0.091 Uiso calc R 1 1
C C8 0.5500(3) 0.8869(2) -0.14705(16) 0.0604(6) Uani d . 1 1
C C9 0.5452(3) 0.5467(2) 0.16628(16) 0.0530(6) Uani d . 1 1
C C10 0.5550(3) 0.5700(2) 0.24469(16) 0.0638(7) Uani d . 1 1
H H10A 0.6229 0.6092 0.2429 0.077 Uiso calc R 1 1
C C11 0.4666(3) 0.5367(3) 0.32552(19) 0.0778(8) Uani d . 1 1
H H11A 0.4764 0.5521 0.3778 0.093 Uiso calc R 1 1
C C12 0.3649(3) 0.4813(3) 0.3295(2) 0.0857(9) Uani d . 1 1
H H12A 0.3045 0.4599 0.3843 0.103 Uiso calc R 1 1
C C13 0.3518(4) 0.4573(3) 0.2530(3) 0.0998(11) Uani d . 1 1
H H13A 0.2826 0.4192 0.2554 0.120 Uiso calc R 1 1
C C14 0.4404(4) 0.4896(3) 0.1730(2) 0.0858(9) Uani d . 1 1
H H14A 0.4304 0.4728 0.1212 0.103 Uiso calc R 1 1
C C15 0.7959(2) 0.6320(2) 0.08854(14) 0.0490(5) Uani d . 1 1
C C16 0.9299(3) 0.5519(2) 0.09739(16) 0.0586(6) Uani d . 1 1
H H16A 0.9516 0.4729 0.0880 0.070 Uiso calc R 1 1
C C17 1.0306(3) 0.5877(3) 0.11983(18) 0.0705(7) Uani d . 1 1
H H17A 1.1205 0.5339 0.1239 0.085 Uiso calc R 1 1
C C18 0.9986(3) 0.7034(3) 0.13635(18) 0.0706(7) Uani d . 1 1
H H18A 1.0663 0.7271 0.1525 0.085 Uiso calc R 1 1
C C19 0.8658(3) 0.7839(2) 0.12884(16) 0.0613(6) Uani d . 1 1
H H19A 0.8439 0.8618 0.1403 0.074 Uiso calc R 1 1
C C20 0.7658(3) 0.7491(2) 0.10448(15) 0.0533(6) Uani d . 1 1
H H20A 0.6771 0.8043 0.0986 0.064 Uiso calc R 1 1
P P2 0.87225(6) 0.89905(5) 0.46590(4) 0.04682(19) Uani d . 1 1
N N3 0.8062(2) 1.09211(19) 0.29639(13) 0.0635(5) Uani d . 1 1
N N4 1.1480(3) 0.9364(2) 0.17523(15) 0.0769(7) Uani d . 1 1
C C21 0.8431(4) 1.2010(3) 0.1386(2) 0.0902(10) Uani d . 1 1
H H21A 0.8080 1.2676 0.0920 0.108 Uiso calc R 1 1
C C22 0.7647(4) 1.1837(3) 0.2274(2) 0.0790(8) Uani d . 1 1
H H22A 0.6779 1.2409 0.2378 0.095 Uiso calc R 1 1
C C23 0.9337(3) 1.0089(2) 0.27942(15) 0.0533(6) Uani d . 1 1
C C24 0.9814(2) 0.9077(2) 0.35274(15) 0.0500(5) Uani d . 1 1
C C25 1.1114(3) 0.8266(2) 0.33337(17) 0.0612(6) Uani d . 1 1
H H25A 1.1475 0.7590 0.3791 0.073 Uiso calc R 1 1
C C26 1.1890(3) 0.8465(3) 0.24434(19) 0.0763(8) Uani d . 1 1
H H26A 1.2769 0.7907 0.2340 0.092 Uiso calc R 1 1
C C27 1.0201(3) 1.0188(3) 0.19230(16) 0.0646(7) Uani d . 1 1
C C28 0.9701(4) 1.1202(3) 0.12131(19) 0.0832(9) Uani d . 1 1
H H28A 1.0240 1.1315 0.0630 0.100 Uiso calc R 1 1
C C29 0.7225(2) 0.85058(19) 0.45554(14) 0.0471(5) Uani d . 1 1
C C30 0.6058(3) 0.8561(2) 0.52547(16) 0.0610(6) Uani d . 1 1
H H30A 0.6070 0.8830 0.5749 0.073 Uiso calc R 1 1
C C31 0.4878(3) 0.8223(3) 0.5231(2) 0.0713(7) Uani d . 1 1
H H31A 0.4111 0.8260 0.5708 0.086 Uiso calc R 1 1
C C32 0.4836(3) 0.7835(3) 0.4509(2) 0.0721(7) Uani d . 1 1
H H32A 0.4041 0.7613 0.4490 0.087 Uiso calc R 1 1
C C33 0.5972(3) 0.7775(3) 0.3813(2) 0.0725(7) Uani d . 1 1
H H33A 0.5944 0.7509 0.3320 0.087 Uiso calc R 1 1
C C34 0.7168(3) 0.8104(2) 0.38273(16) 0.0581(6) Uani d . 1 1
H H34A 0.7932 0.8056 0.3348 0.070 Uiso calc R 1 1
C C35 0.9758(2) 0.7539(2) 0.53228(14) 0.0457(5) Uani d . 1 1
C C36 1.0835(3) 0.7605(2) 0.56829(17) 0.0596(6) Uani d . 1 1
H H36A 1.1033 0.8369 0.5566 0.072 Uiso calc R 1 1
C C37 1.1621(3) 0.6555(3) 0.62125(19) 0.0711(7) Uani d . 1 1
H H37A 1.2359 0.6611 0.6437 0.085 Uiso calc R 1 1
C C38 1.1314(3) 0.5431(3) 0.64080(19) 0.0710(7) Uani d . 1 1
H H38A 1.1833 0.4725 0.6773 0.085 Uiso calc R 1 1
C C39 1.0240(3) 0.5347(2) 0.6064(2) 0.0745(8) Uani d . 1 1
H H39A 1.0029 0.4584 0.6200 0.089 Uiso calc R 1 1
C C40 0.9475(3) 0.6386(2) 0.55198(17) 0.0614(6) Uani d . 1 1
H H40A 0.8761 0.6318 0.5281 0.074 Uiso calc R 1 1

loop_
_atom_site_aniso_label
_atom_site_aniso_U_11
_atom_site_aniso_U_22
_atom_site_aniso_U_33
_atom_site_aniso_U_12
_atom_site_aniso_U_13
_atom_site_aniso_U_23
P1 0.0635(4) 0.0426(3) 0.0511(4) -0.0040(3) -0.0171(3) -0.0128(3)
N1 0.0852(17) 0.0746(15) 0.0546(13) 0.0178(13) -0.0169(12) -0.0088(11)
C1 0.0704(18) 0.090(2) 0.0652(18) 0.0263(16) -0.0094(14) -0.0193(16)
N2 0.0597(12) 0.0575(12) 0.0549(12) -0.0071(10) -0.0067(9) -0.0187(10)
C2 0.0653(16) 0.0725(16) 0.0443(13) 0.0034(13) -0.0069(11) -0.0116(12)
C3 0.0597(14) 0.0474(12) 0.0426(12) -0.0036(10) -0.0150(10) -0.0149(10)
C4 0.0605(14) 0.0460(12) 0.0444(12) -0.0068(10) -0.0135(10) -0.0167(10)
C5 0.0675(16) 0.0739(17) 0.0613(16) -0.0179(14) 0.0010(13) -0.0250(14)
C6 0.095(2) 0.0746(18) 0.0524(15) -0.0277(16) -0.0019(14) -0.0165(14)
C7 0.101(2) 0.0638(16) 0.0503(15) -0.0100(16) -0.0188(15) -0.0035(13)
C8 0.0704(16) 0.0541(14) 0.0494(13) -0.0017(12) -0.0138(12) -0.0155(11)
C9 0.0602(14) 0.0435(12) 0.0547(13) -0.0128(10) -0.0205(11) -0.0043(10)
C10 0.0676(16) 0.0775(17) 0.0527(14) -0.0356(14) -0.0129(12) -0.0065(12)
C11 0.0804(19) 0.100(2) 0.0571(16) -0.0427(17) -0.0135(14) -0.0053(15)
C12 0.083(2) 0.094(2) 0.0741(19) -0.0470(18) -0.0125(16) 0.0091(17)
C13 0.108(3) 0.112(3) 0.101(3) -0.075(2) -0.023(2) -0.007(2)
C14 0.106(2) 0.096(2) 0.078(2) -0.056(2) -0.0270(18) -0.0154(17)
C15 0.0540(13) 0.0454(12) 0.0397(11) -0.0062(10) -0.0063(9) -0.0083(9)
C16 0.0592(14) 0.0547(14) 0.0522(13) 0.0019(11) -0.0110(11) -0.0164(11)
C17 0.0540(15) 0.0788(19) 0.0704(17) 0.0001(13) -0.0183(13) -0.0195(14)
C18 0.0655(17) 0.087(2) 0.0628(16) -0.0275(15) -0.0177(13) -0.0104(14)
C19 0.0762(17) 0.0544(14) 0.0546(14) -0.0234(13) -0.0091(12) -0.0110(11)
C20 0.0538(13) 0.0449(12) 0.0535(13) -0.0060(10) -0.0081(10) -0.0099(10)
P2 0.0514(3) 0.0457(3) 0.0399(3) -0.0145(3) -0.0011(2) -0.0099(2)
N3 0.0741(14) 0.0552(12) 0.0528(12) -0.0134(11) -0.0118(10) -0.0054(10)
N4 0.0797(16) 0.0955(18) 0.0497(13) -0.0305(14) 0.0115(11) -0.0212(13)
C21 0.131(3) 0.076(2) 0.0599(18) -0.040(2) -0.0297(19) 0.0105(15)
C22 0.100(2) 0.0591(16) 0.0706(18) -0.0137(15) -0.0275(16) -0.0041(14)
C23 0.0656(15) 0.0512(13) 0.0450(12) -0.0242(11) -0.0039(11) -0.0102(10)
C24 0.0541(13) 0.0511(12) 0.0437(12) -0.0201(10) 0.0004(10) -0.0113(10)
C25 0.0613(15) 0.0650(15) 0.0517(14) -0.0169(12) 0.0016(11) -0.0161(12)
C26 0.0690(17) 0.091(2) 0.0613(17) -0.0173(15) 0.0115(14) -0.0318(16)
C27 0.0821(19) 0.0720(16) 0.0451(13) -0.0389(15) -0.0019(12) -0.0106(12)
C28 0.113(3) 0.089(2) 0.0459(15) -0.046(2) -0.0079(16) 0.0005(15)
C29 0.0485(12) 0.0437(11) 0.0423(11) -0.0096(9) -0.0046(9) -0.0066(9)
C30 0.0565(14) 0.0710(16) 0.0505(13) -0.0174(12) 0.0016(11) -0.0166(12)
C31 0.0525(15) 0.0784(18) 0.0716(17) -0.0200(13) 0.0041(13) -0.0130(15)
C32 0.0509(15) 0.0708(17) 0.093(2) -0.0185(13) -0.0168(14) -0.0125(16)
C33 0.0710(18) 0.0775(18) 0.0796(19) -0.0197(14) -0.0203(15) -0.0284(15)
C34 0.0558(14) 0.0643(15) 0.0550(14) -0.0151(12) -0.0057(11) -0.0199(12)
C35 0.0473(12) 0.0491(12) 0.0387(11) -0.0152(10) -0.0005(9) -0.0112(9)
C36 0.0610(15) 0.0573(14) 0.0650(15) -0.0188(12) -0.0118(12) -0.0178(12)
C37 0.0668(16) 0.0730(18) 0.0808(19) -0.0118(14) -0.0299(14) -0.0225(15)
C38 0.0730(18) 0.0622(16) 0.0714(17) -0.0063(13) -0.0283(14) -0.0071(13)
C39 0.0841(19) 0.0503(14) 0.088(2) -0.0216(14) -0.0300(16) 0.0002(13)
C40 0.0645(15) 0.0556(14) 0.0657(15) -0.0242(12) -0.0207(12) -0.0015(12)

loop_
_atom_type_symbol
_atom_type_description
_atom_type_scat_dispersion_real
_atom_type_scat_dispersion_imag
_atom_type_scat_source
C C 0.0033 0.0016 'International Tables Vol C Tables 4.2.6.8 and 6.1.1.4'
H H 0.0000 0.0000 'International Tables Vol C Tables 4.2.6.8 and 6.1.1.4'
N N 0.0061 0.0033 'International Tables Vol C Tables 4.2.6.8 and 6.1.1.4'
P P 0.1023 0.0942 'International Tables Vol C Tables 4.2.6.8 and 6.1.1.4'

loop_
_geom_angle_atom_site_label_1
_geom_angle_atom_site_label_2
_geom_angle_atom_site_label_3
_geom_angle
C9 P1 C3 101.25(10)
C9 P1 C15 102.27(10)
C3 P1 C15 100.59(10)
C1 N1 C8 116.2(2)
N1 C1 C2 125.0(3)
N1 C1 H1B 117.5
C2 C1 H1B 117.5
C5 N2 C4 117.1(2)
C3 C2 C1 120.1(2)
C3 C2 H2B 120.0
C1 C2 H2B 120.0
C2 C3 C4 116.5(2)
C2 C3 P1 126.31(18)
C4 C3 P1 117.19(17)
N2 C4 C8 122.6(2)
N2 C4 C3 118.4(2)
C8 C4 C3 119.1(2)
N2 C5 C6 124.3(3)
N2 C5 H5A 117.9
C6 C5 H5A 117.9
C7 C6 C5 118.8(2)
C7 C6 H6A 120.6
C5 C6 H6A 120.6
C6 C7 C8 119.9(3)
C6 C7 H7A 120.1
C8 C7 H7A 120.1
N1 C8 C7 119.5(2)
N1 C8 C4 123.2(2)
C7 C8 C4 117.3(2)
C10 C9 C14 116.6(2)
C10 C9 P1 124.08(18)
C14 C9 P1 119.2(2)
C11 C10 C9 121.4(2)
C11 C10 H10A 119.3
C9 C10 H10A 119.3
C12 C11 C10 120.4(3)
C12 C11 H11A 119.8
C10 C11 H11A 119.8
C11 C12 C13 119.7(3)
C11 C12 H12A 120.1
C13 C12 H12A 120.1
C14 C13 C12 119.8(3)
C14 C13 H13A 120.1
C12 C13 H13A 120.1
C13 C14 C9 122.1(3)
C13 C14 H14A 119.0
C9 C14 H14A 119.0
C16 C15 C20 118.2(2)
C16 C15 P1 118.02(17)
C20 C15 P1 123.79(17)
C17 C16 C15 121.0(2)
C17 C16 H16A 119.5
C15 C16 H16A 119.5
C16 C17 C18 120.1(2)
C16 C17 H17A 120.0
C18 C17 H17A 120.0
C17 C18 C19 119.9(2)
C17 C18 H18A 120.1
C19 C18 H18A 120.1
C20 C19 C18 120.1(2)
C20 C19 H19A 120.0
C18 C19 H19A 120.0
C19 C20 C15 120.8(2)
C19 C20 H20A 119.6
C15 C20 H20A 119.6
C24 P2 C29 102.48(10)
C24 P2 C35 100.79(10)
C29 P2 C35 102.15(9)
C22 N3 C23 117.0(2)
C26 N4 C27 116.4(2)
C28 C21 C22 119.5(3)
C28 C21 H21A 120.3
C22 C21 H21A 120.3
N3 C22 C21 124.0(3)
N3 C22 H22A 118.0
C21 C22 H22A 118.0
N3 C23 C27 123.0(2)
N3 C23 C24 118.4(2)
C27 C23 C24 118.6(2)
C25 C24 C23 116.8(2)
C25 C24 P2 124.86(18)
C23 C24 P2 118.21(17)
C24 C25 C26 119.7(2)
C24 C25 H25A 120.2
C26 C25 H25A 120.2
N4 C26 C25 125.3(3)
N4 C26 H26A 117.3
C25 C26 H26A 117.3
N4 C27 C28 119.7(3)
N4 C27 C23 123.1(2)
C28 C27 C23 117.2(3)
C21 C28 C27 119.4(3)
C21 C28 H28A 120.3
C27 C28 H28A 120.3
C34 C29 C30 117.7(2)
C34 C29 P2 124.86(17)
C30 C29 P2 117.40(17)
C31 C30 C29 121.4(2)
C31 C30 H30A 119.3
C29 C30 H30A 119.3
C32 C31 C30 120.2(2)
C32 C31 H31A 119.9
C30 C31 H31A 119.9
C31 C32 C33 119.4(2)
C31 C32 H32A 120.3
C33 C32 H32A 120.3
C32 C33 C34 121.2(3)
C32 C33 H33A 119.4
C34 C33 H33A 119.4
C29 C34 C33 120.1(2)
C29 C34 H34A 119.9
C33 C34 H34A 119.9
C36 C35 C40 118.1(2)
C36 C35 P2 118.21(17)
C40 C35 P2 123.60(17)
C37 C36 C35 121.1(2)
C37 C36 H36A 119.5
C35 C36 H36A 119.5
C38 C37 C36 119.9(2)
C38 C37 H37A 120.0
C36 C37 H37A 120.0
C37 C38 C39 120.0(2)
C37 C38 H38A 120.0
C39 C38 H38A 120.0
C38 C39 C40 120.2(2)
C38 C39 H39A 119.9
C40 C39 H39A 119.9
C39 C40 C35 120.7(2)
C39 C40 H40A 119.6
C35 C40 H40A 119.6

loop_
_geom_bond_atom_site_label_1
_geom_bond_atom_site_label_2
_geom_bond_distance
P1 C9 1.833(2)
P1 C3 1.834(2)
P1 C15 1.836(2)
N1 C1 1.303(3)
N1 C8 1.362(3)
C1 C2 1.405(4)
C1 H1B 0.9300
N2 C5 1.308(3)
N2 C4 1.369(3)
C2 C3 1.370(3)
C2 H2B 0.9300
C3 C4 1.418(3)
C4 C8 1.406(3)
C5 C6 1.397(4)
C5 H5A 0.9300
C6 C7 1.350(4)
C6 H6A 0.9300
C7 C8 1.400(4)
C7 H7A 0.9300
C9 C10 1.376(3)
C9 C14 1.390(4)
C10 C11 1.373(3)
C10 H10A 0.9300
C11 C12 1.359(4)
C11 H11A 0.9300
C12 C13 1.365(5)
C12 H12A 0.9300
C13 C14 1.363(4)
C13 H13A 0.9300
C14 H14A 0.9300
C15 C16 1.392(3)
C15 C20 1.394(3)
C16 C17 1.375(4)
C16 H16A 0.9300
C17 C18 1.380(4)
C17 H17A 0.9300
C18 C19 1.381(4)
C18 H18A 0.9300
C19 C20 1.377(3)
C19 H19A 0.9300
C20 H20A 0.9300
P2 C24 1.825(2)
P2 C29 1.837(2)
P2 C35 1.837(2)
N3 C22 1.308(3)
N3 C23 1.366(3)
N4 C26 1.299(4)
N4 C27 1.365(4)
C21 C28 1.350(5)
C21 C22 1.402(4)
C21 H21A 0.9300
C22 H22A 0.9300
C23 C27 1.413(3)
C23 C24 1.421(3)
C24 C25 1.379(3)
C25 C26 1.403(3)
C25 H25A 0.9300
C26 H26A 0.9300
C27 C28 1.406(4)
C28 H28A 0.9300
C29 C34 1.387(3)
C29 C30 1.390(3)
C30 C31 1.384(4)
C30 H30A 0.9300
C31 C32 1.362(4)
C31 H31A 0.9300
C32 C33 1.368(4)
C32 H32A 0.9300
C33 C34 1.389(4)
C33 H33A 0.9300
C34 H34A 0.9300
C35 C36 1.382(3)
C35 C40 1.390(3)
C36 C37 1.379(3)
C36 H36A 0.9300
C37 C38 1.371(4)
C37 H37A 0.9300
C38 C39 1.373(4)
C38 H38A 0.9300
C39 C40 1.375(3)
C39 H39A 0.9300
C40 H40A 0.9300

loop_
_geom_torsion_atom_site_label_1
_geom_torsion_atom_site_label_2
_geom_torsion_atom_site_label_3
_geom_torsion_atom_site_label_4
_geom_torsion
C8 N1 C1 C2 -0.2(5)
N1 C1 C2 C3 1.1(5)
C1 C2 C3 C4 -1.0(4)
C1 C2 C3 P1 -178.6(2)
C9 P1 C3 C2 -1.9(2)
C15 P1 C3 C2 -106.8(2)
C9 P1 C3 C4 -179.43(17)
C15 P1 C3 C4 75.65(18)
C5 N2 C4 C8 0.3(3)
C5 N2 C4 C3 -179.9(2)
C2 C3 C4 N2 -179.5(2)
P1 C3 C4 N2 -1.7(3)
C2 C3 C4 C8 0.3(3)
P1 C3 C4 C8 178.06(17)
C4 N2 C5 C6 -0.8(4)
N2 C5 C6 C7 0.5(4)
C5 C6 C7 C8 0.3(4)
C1 N1 C8 C7 179.3(3)
C1 N1 C8 C4 -0.6(4)
C6 C7 C8 N1 179.4(3)
C6 C7 C8 C4 -0.7(4)
N2 C4 C8 N1 -179.7(2)
C3 C4 C8 N1 0.6(4)
N2 C4 C8 C7 0.4(4)
C3 C4 C8 C7 -179.3(2)
C3 P1 C9 C10 -101.0(2)
C15 P1 C9 C10 2.5(2)
C3 P1 C9 C14 83.5(2)
C15 P1 C9 C14 -172.9(2)
C14 C9 C10 C11 0.8(4)
P1 C9 C10 C11 -174.7(2)
C9 C10 C11 C12 -1.1(5)
C10 C11 C12 C13 0.8(5)
C11 C12 C13 C14 -0.3(6)
C12 C13 C14 C9 0.0(6)
C10 C9 C14 C13 -0.3(5)
P1 C9 C14 C13 175.5(3)
C9 P1 C15 C16 106.28(18)
C3 P1 C15 C16 -149.62(18)
C9 P1 C15 C20 -72.8(2)
C3 P1 C15 C20 31.4(2)
C20 C15 C16 C17 -1.0(3)
P1 C15 C16 C17 179.93(19)
C15 C16 C17 C18 1.7(4)
C16 C17 C18 C19 -1.0(4)
C17 C18 C19 C20 -0.3(4)
C18 C19 C20 C15 1.0(4)
C16 C15 C20 C19 -0.4(3)
P1 C15 C20 C19 178.64(17)
C23 N3 C22 C21 -0.3(4)
C28 C21 C22 N3 -0.5(5)
C22 N3 C23 C27 0.3(4)
C22 N3 C23 C24 -179.5(2)
N3 C23 C24 C25 -179.1(2)
C27 C23 C24 C25 1.1(3)
N3 C23 C24 P2 -2.5(3)
C27 C23 C24 P2 177.73(17)
C29 P2 C24 C25 -110.2(2)
C35 P2 C24 C25 -5.1(2)
C29 P2 C24 C23 73.42(19)
C35 P2 C24 C23 178.59(17)
C23 C24 C25 C26 -0.3(4)
P2 C24 C25 C26 -176.7(2)
C27 N4 C26 C25 1.4(4)
C24 C25 C26 N4 -1.0(4)
C26 N4 C27 C28 178.6(3)
C26 N4 C27 C23 -0.5(4)
N3 C23 C27 N4 179.5(2)
C24 C23 C27 N4 -0.7(4)
N3 C23 C27 C28 0.4(4)
C24 C23 C27 C28 -179.8(2)
C22 C21 C28 C27 1.2(5)
N4 C27 C28 C21 179.7(3)
C23 C27 C28 C21 -1.2(4)
C24 P2 C29 C34 10.2(2)
C35 P2 C29 C34 -93.9(2)
C24 P2 C29 C30 -168.96(18)
C35 P2 C29 C30 86.93(19)
C34 C29 C30 C31 0.3(4)
P2 C29 C30 C31 179.5(2)
C29 C30 C31 C32 -0.5(4)
C30 C31 C32 C33 0.4(4)
C31 C32 C33 C34 -0.1(4)
C30 C29 C34 C33 0.1(3)
P2 C29 C34 C33 -179.12(19)
C32 C33 C34 C29 -0.1(4)
C24 P2 C35 C36 86.70(19)
C29 P2 C35 C36 -167.86(17)
C24 P2 C35 C40 -96.5(2)
C29 P2 C35 C40 8.9(2)
C40 C35 C36 C37 0.9(4)
P2 C35 C36 C37 177.87(19)
C35 C36 C37 C38 -1.7(4)
C36 C37 C38 C39 1.1(4)
C37 C38 C39 C40 0.4(5)
C38 C39 C40 C35 -1.2(4)
C36 C35 C40 C39 0.5(4)
P2 C35 C40 C39 -176.3(2)

loop_
_cod_related_entry_id
_cod_related_entry_database
_cod_related_entry_code
1 ChemSpider 30658186
